data_7006446
loop_
_publ_author_name
'Nairn, Alison K.'
'Archibald, Stephen J.'
'Bhalla, Rajiv'
'Boxwell, Clive J.'
'Whitwood, Adrian C.'
'Walton, Paul H.'

_publ_section_title
;
 Syntheses of copper(I)cis-1,3,5-tri-iminocyclohexane complexes.
;
_journal_issue 14
_journal_name_full 'Dalton transactions (Cambridge, England : 2003)'
_journal_page_first 1790
_journal_page_last 1795
_journal_paper_doi 10.1039/b510703b
_journal_year 2006
_chemical_formula_moiety 'C33 H33 Cl Cu N3'
_chemical_formula_sum 'C33 H33 Cl Cu N3'
_chemical_formula_weight 570.61
_chemical_name_systematic
;
?
;
_space_group_IT_number 61
_symmetry_cell_setting orthorhombic
_symmetry_Int_Tables_number 61
_symmetry_space_group_name_Hall '-P 2ac 2ab'
_symmetry_space_group_name_H-M 'P b c a'
_atom_sites_solution_hydrogens geom
_atom_sites_solution_primary direct
_atom_sites_solution_secondary difmap
_audit_creation_date 1998-08-25
_audit_creation_method SHELXL-97
_audit_update_record
;
?
;
_cell_angle_alpha 90.00
_cell_angle_beta 90.00
_cell_angle_gamma 90.00
_cell_formula_units_Z 8
_cell_length_a 21.873(7)
_cell_length_b 22.840(4)
_cell_length_c 12.268(7)
_cell_measurement_reflns_used 20
_cell_measurement_temperature 150(2)
_cell_measurement_theta_max 5.875
_cell_measurement_theta_min 4.455
_cell_volume 6129(4)
_computing_cell_refinement 'MSC/AFC Diffractometer Control'
_computing_data_collection 'MSC/AFC Diffractometer Control'
_computing_data_reduction 'teXsan (MSC, 1992-1997)'
_computing_molecular_graphics 'teXsan (MSC, 1992-1997)'
_computing_publication_material 'teXsan (MSC, 1992-1997)'
_computing_structure_refinement 'SHELXL-97 (Sheldrick, 1997)'
_computing_structure_solution 'SHELXS86 (Sheldrick, 1985)'
_diffrn_ambient_temperature 150(2)
_diffrn_measured_fraction_theta_full 0.790
_diffrn_measured_fraction_theta_max 0.790
_diffrn_measurement_device_type 'RIGAKU AFC6S'
_diffrn_measurement_method \w-2\q
_diffrn_orient_matrix_UB_11 -0.00868
_diffrn_orient_matrix_UB_12 -0.04265
_diffrn_orient_matrix_UB_13 0.00998
_diffrn_orient_matrix_UB_21 -0.03898
_diffrn_orient_matrix_UB_22 0.00987
_diffrn_orient_matrix_UB_23 0.03844
_diffrn_orient_matrix_UB_31 -0.02227
_diffrn_orient_matrix_UB_32 -0.00065
_diffrn_orient_matrix_UB_33 -0.07118
_diffrn_radiation_detector 'scintillation counter'
_diffrn_radiation_monochromator graphite
_diffrn_radiation_source 'fine-focus sealed tube'
_diffrn_radiation_type MoK\a
_diffrn_radiation_wavelength 0.71069
_diffrn_reflns_av_R_equivalents 0.0000
_diffrn_reflns_av_sigmaI/netI 0.3269
_diffrn_reflns_limit_h_max 23
_diffrn_reflns_limit_h_min 0
_diffrn_reflns_limit_k_max 27
_diffrn_reflns_limit_k_min 0
_diffrn_reflns_limit_l_max 14
_diffrn_reflns_limit_l_min 0
_diffrn_reflns_number 4788
_diffrn_reflns_reduction_process 'Lp corrections applied'
_diffrn_reflns_theta_full 24.98
_diffrn_reflns_theta_max 24.98
_diffrn_reflns_theta_min 2.06
_diffrn_standards_decay_% -0.97
_diffrn_standards_interval_count 150
_diffrn_standards_number 3
_exptl_absorpt_coefficient_mu 0.825
_exptl_absorpt_correction_T_max 1.000
_exptl_absorpt_correction_T_min 0.912
_exptl_absorpt_correction_type psi-scan
_exptl_absorpt_process_details '(North, Phillips & Mathews, 1968)'
_exptl_crystal_colour red
_exptl_crystal_density_diffrn 1.237
_exptl_crystal_density_method 'not measured'
_exptl_crystal_description block
_exptl_crystal_F_000 2384
_exptl_crystal_size_max 0.4
_exptl_crystal_size_mid 0.3
_exptl_crystal_size_min 0.2
_refine_diff_density_max 0.355
_refine_diff_density_min -0.330
_refine_diff_density_rms 0.064
_refine_ls_extinction_method none
_refine_ls_goodness_of_fit_ref 0.926
_refine_ls_hydrogen_treatment mixed
_refine_ls_matrix_type full
_refine_ls_number_parameters 343
_refine_ls_number_reflns 4258
_refine_ls_number_restraints 0
_refine_ls_restrained_S_all 0.926
_refine_ls_R_factor_all 0.3245
_refine_ls_R_factor_gt 0.0468
_refine_ls_shift/su_max 0.000
_refine_ls_shift/su_mean 0.000
_refine_ls_structure_factor_coef Fsqd
_refine_ls_weighting_details 'calc w=1/[\s^2^(Fo^2^)+(0.0627P)^2^+0.0000P] where P=(Fo^2^+2Fc^2^)/3'
_refine_ls_weighting_scheme calc
_refine_ls_wR_factor_gt 0.1100
_refine_ls_wR_factor_ref 0.1915
_reflns_number_gt 1047
_reflns_number_total 4258
_reflns_threshold_expression >2sigma(I)
_cod_data_source_file b510703b.txt
_cod_data_source_block shelx
_cod_database_code 7006446

loop_
_symmetry_equiv_pos_as_xyz
'x, y, z'
'x+1/2, -y+1/2, -z'
'-x, y+1/2, -z+1/2'
'-x+1/2, -y, z+1/2'
'-x, -y, -z'
'-x-1/2, y-1/2, z'
'x, -y-1/2, z-1/2'
'x-1/2, y, -z-1/2'

loop_
_atom_site_label
_atom_site_type_symbol
_atom_site_fract_x
_atom_site_fract_y
_atom_site_fract_z
_atom_site_U_iso_or_equiv
_atom_site_adp_type
_atom_site_occupancy
_atom_site_symmetry_multiplicity
_atom_site_calc_flag
_atom_site_refinement_flags
_atom_site_disorder_assembly
_atom_site_disorder_group
Cu1 Cu 0.23217(6) 0.40737(6) 0.98066(10) 0.0739(5) Uani 1 1 d . . .
Cl1 Cl 0.17780(11) 0.37338(11) 1.12661(19) 0.0592(8) Uani 1 1 d . . .
N1 N 0.2168(5) 0.4891(5) 0.9114(7) 0.073(3) Uani 1 1 d . . .
N2 N 0.2334(5) 0.3676(5) 0.8276(7) 0.077(3) Uani 1 1 d . . .
N3 N 0.3268(4) 0.4135(4) 0.9877(9) 0.073(3) Uani 1 1 d . . .
C1 C 0.2604(6) 0.5023(5) 0.8222(10) 0.078(4) Uani 1 1 d . . .
H1 H 0.2524 0.5430 0.7959 0.093 Uiso 1 1 calc R . .
C2 C 0.2507(5) 0.4599(6) 0.7267(9) 0.091(4) Uani 1 1 d . . .
H2A H 0.2720 0.4755 0.6618 0.109 Uiso 1 1 calc R . .
H2B H 0.2065 0.4582 0.7096 0.109 Uiso 1 1 calc R . .
C3 C 0.2738(6) 0.3971(6) 0.7488(9) 0.088(4) Uani 1 1 d . . .
H3 H 0.2727 0.3747 0.6787 0.105 Uiso 1 1 calc R . .
C4 C 0.3403(6) 0.3981(6) 0.7907(11) 0.099(5) Uani 1 1 d . . .
H4A H 0.3519 0.3578 0.8119 0.119 Uiso 1 1 calc R . .
H4B H 0.3673 0.4100 0.7299 0.119 Uiso 1 1 calc R . .
C5 C 0.3521(5) 0.4382(7) 0.8862(13) 0.096(5) Uani 1 1 d . . .
H5 H 0.3973 0.4418 0.8954 0.115 Uiso 1 1 calc R . .
C6 C 0.3266(6) 0.4991(6) 0.8632(10) 0.092(4) Uani 1 1 d . . .
H6A H 0.3532 0.5181 0.8084 0.111 Uiso 1 1 calc R . .
H6B H 0.3295 0.5223 0.9310 0.111 Uiso 1 1 calc R . .
C7 C 0.1745(6) 0.5252(5) 0.9274(10) 0.072(4) Uani 1 1 d . . .
H7 H 0.1723 0.5602 0.8856 0.086 Uiso 1 1 calc R . .
C8 C 0.1292(5) 0.5129(4) 1.0106(9) 0.063(3) Uani 1 1 d . . .
H8 H 0.1330 0.4783 1.0530 0.076 Uiso 1 1 calc R . .
C9 C 0.0810(5) 0.5501(5) 1.0296(9) 0.063(3) Uani 1 1 d . . .
H9 H 0.0800 0.5860 0.9904 0.076 Uiso 1 1 calc R . .
C10 C 0.0309(5) 0.5382(7) 1.1066(9) 0.062(3) Uani 1 1 d . . .
C11 C -0.0149(8) 0.5816(6) 1.1136(10) 0.096(5) Uani 1 1 d . . .
H11 H -0.0127 0.6156 1.0690 0.115 Uiso 1 1 calc R . .
C12 C -0.0626(8) 0.5746(8) 1.1848(16) 0.123(6) Uani 1 1 d . . .
H12 H -0.0937 0.6035 1.1897 0.147 Uiso 1 1 calc R . .
C13 C -0.0651(7) 0.5258(10) 1.2484(13) 0.117(6) Uani 1 1 d . . .
H13 H -0.0983 0.5206 1.2974 0.141 Uiso 1 1 calc R . .
C14 C -0.0184(8) 0.4821(7) 1.2423(13) 0.108(5) Uani 1 1 d . . .
H14 H -0.0199 0.4477 1.2858 0.129 Uiso 1 1 calc R . .
C15 C 0.0280(7) 0.4919(7) 1.1721(12) 0.082(4) Uani 1 1 d . . .
H15 H 0.0603 0.4642 1.1693 0.098 Uiso 1 1 calc R . .
C16 C 0.2050(6) 0.3214(7) 0.7992(11) 0.088(4) Uani 1 1 d . . .
H16 H 0.2100 0.3077 0.7266 0.105 Uiso 1 1 calc R . .
C17 C 0.1653(5) 0.2884(6) 0.8721(10) 0.076(4) Uani 1 1 d . . .
H17 H 0.1577 0.3045 0.9421 0.091 Uiso 1 1 calc R . .
C18 C 0.1388(6) 0.2374(7) 0.8484(11) 0.087(4) Uani 1 1 d . . .
H18 H 0.1451 0.2231 0.7765 0.105 Uiso 1 1 calc R . .
C19 C 0.1018(6) 0.2012(7) 0.9188(12) 0.080(4) Uani 1 1 d . . .
C20 C 0.0836(7) 0.1455(7) 0.8918(13) 0.103(5) Uani 1 1 d . . .
H20 H 0.0946 0.1294 0.8232 0.124 Uiso 1 1 calc R . .
C21 C 0.0495(7) 0.1134(7) 0.9636(16) 0.114(6) Uani 1 1 d . . .
H21 H 0.0377 0.0746 0.9447 0.137 Uiso 1 1 calc R . .
C22 C 0.0320(7) 0.1358(9) 1.0619(15) 0.113(6) Uani 1 1 d . . .
H22 H 0.0077 0.1128 1.1097 0.135 Uiso 1 1 calc R . .
C23 C 0.0493(7) 0.1914(8) 1.0927(12) 0.110(5) Uani 1 1 d . . .
H23 H 0.0371 0.2067 1.1613 0.132 Uiso 1 1 calc R . .
C24 C 0.0839(6) 0.2240(5) 1.0243(15) 0.096(4) Uani 1 1 d . . .
H24 H 0.0965 0.2621 1.0455 0.115 Uiso 1 1 calc R . .
C25 C 0.3638(6) 0.3936(5) 1.0577(13) 0.086(4) Uani 1 1 d . . .
H25 H 0.4063 0.3949 1.0414 0.103 Uiso 1 1 calc R . .
C26 C 0.3452(6) 0.3691(5) 1.1606(10) 0.069(4) Uani 1 1 d . . .
H26 H 0.3031 0.3705 1.1797 0.082 Uiso 1 1 calc R . .
C27 C 0.3844(6) 0.3444(5) 1.2303(12) 0.081(4) Uani 1 1 d . . .
H27 H 0.4266 0.3443 1.2118 0.097 Uiso 1 1 calc R . .
C28 C 0.3663(9) 0.3181(6) 1.3320(13) 0.088(4) Uani 1 1 d . . .
C29 C 0.4128(9) 0.2996(7) 1.3934(16) 0.131(6) Uani 1 1 d . . .
H29 H 0.4532 0.3048 1.3668 0.157 Uiso 1 1 calc R . .
C30 C 0.4049(10) 0.2735(10) 1.494(2) 0.171(10) Uani 1 1 d . . .
H30 H 0.4388 0.2579 1.5327 0.205 Uiso 1 1 calc R . .
C31 C 0.3474(13) 0.2704(7) 1.5359(15) 0.148(8) Uani 1 1 d . . .
H31 H 0.3412 0.2558 1.6075 0.178 Uiso 1 1 calc R . .
C32 C 0.2968(7) 0.2892(6) 1.4722(16) 0.104(5) Uani 1 1 d . . .
H32 H 0.2563 0.2854 1.4994 0.125 Uiso 1 1 calc R . .
C33 C 0.3070(8) 0.3129(6) 1.3712(14) 0.103(5) Uani 1 1 d . . .
H33 H 0.2735 0.3259 1.3281 0.124 Uiso 1 1 calc R . .

loop_
_atom_site_aniso_label
_atom_site_aniso_U_11
_atom_site_aniso_U_22
_atom_site_aniso_U_33
_atom_site_aniso_U_23
_atom_site_aniso_U_13
_atom_site_aniso_U_12
Cu1 0.0718(9) 0.0812(10) 0.0686(9) 0.0123(9) 0.0139(8) -0.0017(10)
Cl1 0.0712(18) 0.0623(19) 0.0440(15) 0.0058(15) 0.0173(14) -0.0056(17)
N1 0.055(8) 0.090(9) 0.073(7) 0.006(6) 0.009(6) -0.006(6)
N2 0.073(7) 0.095(8) 0.062(7) 0.010(6) 0.021(6) -0.001(7)
N3 0.070(7) 0.080(7) 0.070(7) 0.023(6) 0.029(6) 0.003(6)
C1 0.077(12) 0.075(9) 0.080(9) 0.031(8) 0.013(9) -0.009(8)
C2 0.080(11) 0.114(12) 0.078(9) 0.030(9) 0.024(7) -0.008(9)
C3 0.099(11) 0.114(14) 0.050(7) -0.001(8) 0.038(9) -0.009(10)
C4 0.078(11) 0.115(14) 0.105(12) 0.043(10) 0.049(9) 0.011(9)
C5 0.046(8) 0.107(14) 0.133(15) 0.009(12) 0.012(10) 0.002(9)
C6 0.056(9) 0.109(13) 0.112(11) 0.016(10) 0.019(9) -0.024(9)
C7 0.062(9) 0.065(10) 0.088(9) 0.009(8) -0.010(8) -0.001(8)
C8 0.063(8) 0.053(8) 0.074(9) 0.005(7) -0.004(8) -0.010(7)
C9 0.080(9) 0.058(8) 0.053(7) 0.000(7) -0.019(8) 0.002(7)
C10 0.048(9) 0.100(12) 0.037(8) -0.018(8) -0.007(7) 0.008(9)
C11 0.095(11) 0.110(13) 0.084(10) -0.019(9) 0.010(9) 0.014(11)
C12 0.097(15) 0.15(2) 0.121(15) -0.039(13) -0.014(13) 0.031(14)
C13 0.075(13) 0.20(2) 0.079(12) -0.032(14) 0.006(10) -0.037(15)
C14 0.069(12) 0.148(15) 0.106(12) -0.005(12) -0.005(10) 0.001(13)
C15 0.067(11) 0.116(14) 0.062(9) 0.017(9) -0.017(9) 0.002(9)
C16 0.077(10) 0.114(13) 0.072(10) 0.002(10) 0.009(8) -0.001(10)
C17 0.064(9) 0.097(12) 0.067(9) 0.010(9) 0.002(8) 0.018(9)
C18 0.096(11) 0.087(12) 0.079(11) -0.028(10) 0.010(9) -0.013(9)
C19 0.091(11) 0.088(13) 0.061(10) -0.001(10) -0.007(9) 0.022(10)
C20 0.136(14) 0.061(12) 0.113(14) -0.028(10) -0.041(11) -0.008(10)
C21 0.117(14) 0.102(15) 0.124(15) 0.017(14) -0.053(12) -0.046(11)
C22 0.088(11) 0.148(19) 0.103(14) 0.035(12) -0.006(11) -0.030(12)
C23 0.114(13) 0.118(15) 0.098(12) 0.014(12) 0.005(10) -0.035(11)
C24 0.101(11) 0.053(10) 0.133(14) -0.002(11) -0.001(11) -0.020(8)
C25 0.070(9) 0.080(11) 0.107(12) -0.006(9) -0.004(9) 0.019(8)
C26 0.076(10) 0.060(9) 0.070(9) -0.007(7) 0.006(8) -0.002(8)
C27 0.068(10) 0.083(10) 0.091(10) 0.006(9) -0.010(9) 0.010(8)
C28 0.124(15) 0.067(10) 0.072(11) 0.004(8) -0.035(13) 0.020(11)
C29 0.159(17) 0.131(15) 0.103(14) 0.028(12) -0.034(14) 0.016(13)
C30 0.17(2) 0.17(2) 0.17(3) -0.023(18) -0.06(2) 0.089(18)
C31 0.27(3) 0.097(13) 0.079(14) 0.017(10) -0.069(19) 0.042(18)
C32 0.151(16) 0.083(11) 0.080(10) -0.019(10) 0.012(13) -0.044(10)
C33 0.115(15) 0.115(13) 0.080(13) -0.023(11) 0.000(11) -0.015(11)

loop_
_atom_type_symbol
_atom_type_description
_atom_type_scat_dispersion_real
_atom_type_scat_dispersion_imag
_atom_type_scat_source
C C 0.0033 0.0016 'International Tables Vol C Tables 4.2.6.8 and 6.1.1.4'
H H 0.0000 0.0000 'International Tables Vol C Tables 4.2.6.8 and 6.1.1.4'
N N 0.0061 0.0033 'International Tables Vol C Tables 4.2.6.8 and 6.1.1.4'
Cu Cu 0.3201 1.2651 'International Tables Vol C Tables 4.2.6.8 and 6.1.1.4'
Cl Cl 0.1484 0.1585 'International Tables Vol C Tables 4.2.6.8 and 6.1.1.4'

loop_
_geom_angle_atom_site_label_1
_geom_angle_atom_site_label_2
_geom_angle_atom_site_label_3
_geom_angle
_geom_angle_site_symmetry_1
_geom_angle_site_symmetry_3
_geom_angle_publ_flag
N3 Cu1 N1 96.8(4) . . ?
N3 Cu1 N2 93.1(4) . . ?
N1 Cu1 N2 91.4(4) . . ?
N3 Cu1 Cl1 120.6(3) . . ?
N1 Cu1 Cl1 122.8(3) . . ?
N2 Cu1 Cl1 124.3(3) . . ?
C7 N1 C1 117.1(11) . . ?
C7 N1 Cu1 130.2(9) . . ?
C1 N1 Cu1 112.4(7) . . ?
C16 N2 C3 119.5(11) . . ?
C16 N2 Cu1 127.0(9) . . ?
C3 N2 Cu1 113.5(8) . . ?
C25 N3 C5 118.1(11) . . ?
C25 N3 Cu1 130.0(9) . . ?
C5 N3 Cu1 111.3(8) . . ?
N1 C1 C6 110.8(9) . . ?
N1 C1 C2 110.2(10) . . ?
C6 C1 C2 110.5(10) . . ?
C1 C2 C3 114.0(10) . . ?
N2 C3 C4 110.7(10) . . ?
N2 C3 C2 110.0(10) . . ?
C4 C3 C2 110.7(11) . . ?
C5 C4 C3 115.4(11) . . ?
N3 C5 C4 111.1(11) . . ?
N3 C5 C6 111.6(11) . . ?
C4 C5 C6 110.3(12) . . ?
C5 C6 C1 116.7(10) . . ?
N1 C7 C8 119.1(11) . . ?
C9 C8 C7 121.7(11) . . ?
C8 C9 C10 124.5(11) . . ?
C15 C10 C11 119.2(13) . . ?
C15 C10 C9 124.7(15) . . ?
C11 C10 C9 115.9(15) . . ?
C12 C11 C10 119.7(15) . . ?
C13 C12 C11 119.5(18) . . ?
C12 C13 C14 120.8(18) . . ?
C15 C14 C13 117.1(17) . . ?
C10 C15 C14 123.6(15) . . ?
N2 C16 C17 123.5(13) . . ?
C18 C17 C16 125.4(13) . . ?
C17 C18 C19 127.9(13) . . ?
C20 C19 C18 123.2(17) . . ?
C20 C19 C24 118.1(14) . . ?
C18 C19 C24 118.7(16) . . ?
C21 C20 C19 120.0(15) . . ?
C22 C21 C20 121.3(17) . . ?
C21 C22 C23 120.8(16) . . ?
C24 C23 C22 119.3(16) . . ?
C23 C24 C19 120.5(14) . . ?
N3 C25 C26 123.6(12) . . ?
C27 C26 C25 122.9(13) . . ?
C26 C27 C28 123.6(13) . . ?
C29 C28 C33 119.4(16) . . ?
C29 C28 C27 114.3(19) . . ?
C33 C28 C27 126.3(16) . . ?
C28 C29 C30 123(2) . . ?
C31 C30 C29 118(2) . . ?
C30 C31 C32 120(2) . . ?
C33 C32 C31 119.3(16) . . ?
C32 C33 C28 119.9(16) . . ?

loop_
_geom_bond_atom_site_label_1
_geom_bond_atom_site_label_2
_geom_bond_distance
_geom_bond_site_symmetry_2
_geom_bond_publ_flag
Cu1 N3 2.077(9) . ?
Cu1 N1 2.077(10) . ?
Cu1 N2 2.086(9) . ?
Cu1 Cl1 2.285(3) . ?
N1 C7 1.256(11) . ?
N1 C1 1.482(12) . ?
N2 C16 1.272(13) . ?
N2 C3 1.474(12) . ?
N3 C25 1.264(12) . ?
N3 C5 1.475(14) . ?
C1 C6 1.533(13) . ?
C1 C2 1.535(14) . ?
C2 C3 1.545(14) . ?
C3 C4 1.542(15) . ?
C4 C5 1.509(15) . ?
C5 C6 1.524(15) . ?
C7 C8 1.450(14) . ?
C8 C9 1.373(12) . ?
C9 C10 1.473(14) . ?
C10 C15 1.330(14) . ?
C10 C11 1.412(15) . ?
C11 C12 1.370(17) . ?
C12 C13 1.362(18) . ?
C13 C14 1.430(18) . ?
C14 C15 1.349(15) . ?
C16 C17 1.457(15) . ?
C17 C18 1.333(13) . ?
C18 C19 1.444(15) . ?
C19 C20 1.373(15) . ?
C19 C24 1.448(15) . ?
C20 C21 1.369(17) . ?
C21 C22 1.365(17) . ?
C22 C23 1.378(17) . ?
C23 C24 1.353(15) . ?
C25 C26 1.441(15) . ?
C26 C27 1.335(13) . ?
C27 C28 1.441(16) . ?
C28 C29 1.334(17) . ?
C28 C33 1.389(16) . ?
C29 C30 1.38(2) . ?
C30 C31 1.36(2) . ?
C31 C32 1.422(18) . ?
C32 C33 1.371(16) . ?

loop_
_geom_torsion_atom_site_label_1
_geom_torsion_atom_site_label_2
_geom_torsion_atom_site_label_3
_geom_torsion_atom_site_label_4
_geom_torsion
_geom_torsion_site_symmetry_1
_geom_torsion_site_symmetry_2
_geom_torsion_site_symmetry_3
_geom_torsion_site_symmetry_4
_geom_torsion_publ_flag
N3 Cu1 N1 C7 -143.2(11) . . . . ?
N2 Cu1 N1 C7 123.5(11) . . . . ?
Cl1 Cu1 N1 C7 -9.9(12) . . . . ?
N3 Cu1 N1 C1 43.2(8) . . . . ?
N2 Cu1 N1 C1 -50.1(8) . . . . ?
Cl1 Cu1 N1 C1 176.5(7) . . . . ?
N3 Cu1 N2 C16 130.7(12) . . . . ?
N1 Cu1 N2 C16 -132.5(12) . . . . ?
Cl1 Cu1 N2 C16 -0.2(13) . . . . ?
N3 Cu1 N2 C3 -47.1(9) . . . . ?
N1 Cu1 N2 C3 49.8(9) . . . . ?
Cl1 Cu1 N2 C3 -177.9(7) . . . . ?
N1 Cu1 N3 C25 145.7(11) . . . . ?
N2 Cu1 N3 C25 -122.5(11) . . . . ?
Cl1 Cu1 N3 C25 11.0(12) . . . . ?
N1 Cu1 N3 C5 -43.5(9) . . . . ?
N2 Cu1 N3 C5 48.3(9) . . . . ?
Cl1 Cu1 N3 C5 -178.2(8) . . . . ?
C7 N1 C1 C6 128.1(11) . . . . ?
Cu1 N1 C1 C6 -57.4(11) . . . . ?
C7 N1 C1 C2 -109.3(12) . . . . ?
Cu1 N1 C1 C2 65.2(11) . . . . ?
N1 C1 C2 C3 -73.2(12) . . . . ?
C6 C1 C2 C3 49.7(13) . . . . ?
C16 N2 C3 C4 -118.5(13) . . . . ?
Cu1 N2 C3 C4 59.5(13) . . . . ?
C16 N2 C3 C2 118.8(13) . . . . ?
Cu1 N2 C3 C2 -63.3(12) . . . . ?
C1 C2 C3 N2 71.8(13) . . . . ?
C1 C2 C3 C4 -51.0(13) . . . . ?
N2 C3 C4 C5 -70.6(15) . . . . ?
C2 C3 C4 C5 51.8(13) . . . . ?
C25 N3 C5 C4 107.6(13) . . . . ?
Cu1 N3 C5 C4 -64.5(12) . . . . ?
C25 N3 C5 C6 -128.8(12) . . . . ?
Cu1 N3 C5 C6 59.1(13) . . . . ?
C3 C4 C5 N3 74.1(14) . . . . ?
C3 C4 C5 C6 -50.2(14) . . . . ?
N3 C5 C6 C1 -74.4(15) . . . . ?
C4 C5 C6 C1 49.7(15) . . . . ?
N1 C1 C6 C5 72.7(14) . . . . ?
C2 C1 C6 C5 -49.7(14) . . . . ?
C1 N1 C7 C8 177.4(9) . . . . ?
Cu1 N1 C7 C8 4.0(16) . . . . ?
N1 C7 C8 C9 -178.1(10) . . . . ?
C7 C8 C9 C10 175.1(9) . . . . ?
C8 C9 C10 C15 4.4(17) . . . . ?
C8 C9 C10 C11 -179.2(10) . . . . ?
C15 C10 C11 C12 -2.2(18) . . . . ?
C9 C10 C11 C12 -178.7(11) . . . . ?
C10 C11 C12 C13 0(2) . . . . ?
C11 C12 C13 C14 0(2) . . . . ?
C12 C13 C14 C15 1(2) . . . . ?
C11 C10 C15 C14 3.5(19) . . . . ?
C9 C10 C15 C14 179.7(11) . . . . ?
C13 C14 C15 C10 -3(2) . . . . ?
C3 N2 C16 C17 178.4(11) . . . . ?
Cu1 N2 C16 C17 0.7(19) . . . . ?
N2 C16 C17 C18 -174.3(13) . . . . ?
C16 C17 C18 C19 176.5(11) . . . . ?
C17 C18 C19 C20 -170.7(13) . . . . ?
C17 C18 C19 C24 8.1(19) . . . . ?
C18 C19 C20 C21 178.7(12) . . . . ?
C24 C19 C20 C21 -0.1(19) . . . . ?
C19 C20 C21 C22 1(2) . . . . ?
C20 C21 C22 C23 -1(2) . . . . ?
C21 C22 C23 C24 0(2) . . . . ?
C22 C23 C24 C19 1(2) . . . . ?
C20 C19 C24 C23 -1.1(19) . . . . ?
C18 C19 C24 C23 -179.9(12) . . . . ?
C5 N3 C25 C26 179.2(11) . . . . ?
Cu1 N3 C25 C26 -10.5(18) . . . . ?
N3 C25 C26 C27 175.1(12) . . . . ?
C25 C26 C27 C28 -178.0(11) . . . . ?
C26 C27 C28 C29 -175.5(13) . . . . ?
C26 C27 C28 C33 2(2) . . . . ?
C33 C28 C29 C30 2(3) . . . . ?
C27 C28 C29 C30 179.7(16) . . . . ?
C28 C29 C30 C31 -5(3) . . . . ?
C29 C30 C31 C32 6(3) . . . . ?
C30 C31 C32 C33 -3(3) . . . . ?
C31 C32 C33 C28 0(2) . . . . ?
C29 C28 C33 C32 0(2) . . . . ?
C27 C28 C33 C32 -176.9(12) . . . . ?
